data_2004066
loop_
_publ_author_name
'Perec, M.'
'Baggio, R.'
'Garland, M. T.'

_publ_section_title
;
 <i>N</i>,<i>N</i>'-Dicyclohexyldithiooxamide
;
_journal_issue 10
_journal_name_full 'Acta Crystallographica Section C'
_journal_page_first 2182
_journal_page_last 2184
_journal_paper_doi 10.1107/S0108270195006391
_journal_volume 51
_journal_year 1995
_chemical_formula_sum 'C14 H24 N2 S2'
_chemical_formula_weight 284.47
_chemical_name_systematic
;
 N,N'-dicyclohexyl-dithiooxamide.
;
_space_group_IT_number 14
_symmetry_cell_setting monoclinic
_symmetry_space_group_name_Hall '-P 2ybc'
_symmetry_space_group_name_H-M 'P 1 21/c 1'
_audit_creation_method SHELXL
_cell_angle_alpha 90
_cell_angle_beta 90.00(3)
_cell_angle_gamma 90
_cell_formula_units_Z 2
_cell_length_a 5.923(1)
_cell_length_b 6.803(1)
_cell_length_c 19.554(5)
_cell_measurement_reflns_used 25
_cell_measurement_temperature 293(2)
_cell_measurement_theta_max 12.5
_cell_measurement_theta_min 7.5
_cell_volume 787.9(3)
_computing_cell_refinement 'P3/P4-PC Diffractometer Program (Siemens, 1991)'
_computing_data_collection 'P3/P4-PC Diffractometer Program (Siemens, 1991)'
_computing_data_reduction 'XDISK in SHELXTL/PC (Sheldrick, 1991)'
_computing_molecular_graphics 'XP in SHELXTL/PC (Sheldrick, 1991)'
_computing_publication_material 'CIFTAB in SHELXL93 (Sheldrick, 1993)'
_computing_structure_refinement 'SHELXL93 (Sheldrick, 1993)'
_computing_structure_solution 'XS in SHELXTL/PC (Sheldrick, 1991)'
_diffrn_ambient_temperature 293(2)
_diffrn_measurement_device 'Siemens R3m'
_diffrn_measurement_method \q/2\q
_diffrn_radiation_monochromator graphite
_diffrn_radiation_source 'fine-focus sealed tube'
_diffrn_radiation_type MoK\a
_diffrn_radiation_wavelength 0.71073
_diffrn_reflns_av_R_equivalents 0.0082
_diffrn_reflns_av_sigmaI/netI 0.0113
_diffrn_reflns_limit_h_max 6
_diffrn_reflns_limit_h_min 0
_diffrn_reflns_limit_k_max 7
_diffrn_reflns_limit_k_min 0
_diffrn_reflns_limit_l_max 21
_diffrn_reflns_limit_l_min -21
_diffrn_reflns_number 1275
_diffrn_reflns_theta_max 22.54
_diffrn_reflns_theta_min 2.08
_diffrn_standards_decay_% <1
_diffrn_standards_interval_count 98
_diffrn_standards_number 2
_exptl_absorpt_coefficient_mu 0.323
_exptl_absorpt_correction_type none
_exptl_crystal_colour Orange
_exptl_crystal_density_diffrn 1.199
_exptl_crystal_description 'Irregular block'
_exptl_crystal_F_000 308
_exptl_crystal_size_max 0.48
_exptl_crystal_size_mid 0.45
_exptl_crystal_size_min 0.38
_refine_diff_density_max 0.170
_refine_diff_density_min -0.120
_refine_ls_extinction_method
;
F~c~^*^ = kF~c~[1 + (0.000113F~c~^2^\l^3^/sin2\q)]^-1/4^;
SHELXL93
;
_refine_ls_goodness_of_fit_all 0.267
_refine_ls_goodness_of_fit_obs 0.234
_refine_ls_hydrogen_treatment 'H atoms refined riding on their host atoms'
_refine_ls_matrix_type full
_refine_ls_number_parameters 84
_refine_ls_number_reflns 1041
_refine_ls_number_restraints 0
_refine_ls_restrained_S_all 0.267
_refine_ls_restrained_S_obs 0.234
_refine_ls_R_factor_all 0.0262
_refine_ls_R_factor_obs 0.0254
_refine_ls_shift/esd_max 0.298
_refine_ls_shift/esd_mean 0.036
_refine_ls_structure_factor_coef Fsqd
_refine_ls_weighting_scheme
;
calc w = 1/[\s^2^(F~o~^2^) + (0.1755P)^2^ + 4.0742P]
where P = (F~o~^2^ + 2F~c~^2^)/3
;
_refine_ls_wR_factor_all 0.0747
_refine_ls_wR_factor_obs 0.0645
_reflns_number_observed 1010
_reflns_number_total 1041
_reflns_observed_criterion >2sigma(I)
_cod_data_source_file sz1025.cif
_cod_data_source_block dithioxam
_cod_depositor_comments
;
The following automatic conversions were performed:
'_symmetry_cell_setting' value 'Monoclinic' changed to 'monoclinic'
according to '/home/saulius/struct/CIF-dictionaries/cif_core.dic'
dictionary named 'cif_core.dic' version 2.4.1 from 2010-06-29.

Automatic conversion script
Id: cif_fix_enum 1527 2010-12-29 10:47:43Z saulius 

The following automatic conversions were performed:

'_symmetry_cell_setting' value 'Monoclinic' changed to 'monoclinic'
according to /home/saulius/struct/CIF-dictionaries/cif_core.dic
dictionary named 'cif_core.dic' version 2.4.1 from
2010-06-29.

'_geom_bond_publ_flag' value 'Y' changed to 'y'
according to /home/saulius/struct/CIF-dictionaries/cif_core.dic
dictionary named 'cif_core.dic' version 2.4.1 from 2010-06-29 (10
times).

'_geom_angle_publ_flag' value 'Y' changed to 'y' according
to /home/saulius/struct/CIF-dictionaries/cif_core.dic dictionary
named 'cif_core.dic' version 2.4.1 from 2010-06-29 (12
times).

'_geom_torsion_publ_flag' value 'N' changed to 'n' according
to /home/saulius/struct/CIF-dictionaries/cif_core.dic dictionary
named 'cif_core.dic' version 2.4.1 from 2010-06-29 (12 times).

Automatic conversion script
Id: cif_fix_values 1715 2011-07-08 13:25:40Z adriana 
;
_cod_original_sg_symbol_H-M 'P 21/c'
_cod_database_code 2004066

loop_
_symmetry_equiv_pos_as_xyz
'x, y, z'
'-x, y+1/2, -z+1/2'
'-x, -y, -z'
'x, -y-1/2, z-1/2'

loop_
_atom_site_aniso_label
_atom_site_aniso_U_11
_atom_site_aniso_U_22
_atom_site_aniso_U_33
_atom_site_aniso_U_12
_atom_site_aniso_U_13
_atom_site_aniso_U_23
S1 0.0418(4) 0.0701(4) 0.0515(4) 0.0062(3) 0.0106(4) 0.0163(3)
N1 0.0405(10) 0.0450(10) 0.0389(9) 0.0028(9) 0.0026(8) 0.0036(8)
C1 0.0421(14) 0.0404(12) 0.0319(11) -0.0034(10) -0.0075(11) -0.0028(9)
C2 0.0417(12) 0.0392(12) 0.0411(11) -0.0028(10) 0.0020(10) 0.0062(9)
C3 0.065(2) 0.0460(12) 0.0387(12) -0.0012(13) 0.0033(10) 0.0011(9)
C4 0.077(2) 0.065(2) 0.0419(13) 0.0004(15) 0.0005(13) 0.0118(11)
C5 0.071(2) 0.066(2) 0.071(2) 0.0037(15) -0.0080(15) 0.0301(15)
C6 0.082(2) 0.0380(12) 0.084(2) 0.013(2) 0.011(2) 0.0110(12)
C7 0.067(2) 0.0434(12) 0.0532(14) 0.0066(12) 0.005(2) -0.0057(10)

loop_
_atom_site_label
_atom_site_occupancy
_atom_site_fract_x
_atom_site_fract_y
_atom_site_fract_z
_atom_site_U_iso_or_equiv
_atom_site_thermal_displace_type
_atom_site_calc_flag
_atom_site_refinement_flags
_atom_site_type_symbol
S1 1 0.26896(12) 0.05432(9) -0.07218(3) 0.0544(3) Uani d . S
N1 1 -0.1360(3) 0.1949(3) -0.04336(9) 0.0415(5) Uani d . N
H1A 1 -0.2620(3) 0.1883(3) -0.01776(9) 0.080 Uiso d R H
C1 1 0.0269(4) 0.0685(3) -0.03008(11) 0.0382(6) Uani d . C
C2 1 -0.1295(4) 0.3446(3) -0.09714(10) 0.0407(5) Uani d . C
H2A 1 0.0225(4) 0.3924(3) -0.10073(10) 0.080 Uiso d R H
C3 1 -0.1971(4) 0.2587(3) -0.16621(11) 0.0499(6) Uani d . C
H3A 1 -0.3489(4) 0.2100(3) -0.16342(11) 0.080 Uiso d R H
H3B 1 -0.0993(4) 0.1511(3) -0.17773(11) 0.080 Uiso d R H
C4 1 -0.1842(5) 0.4171(4) -0.22095(13) 0.0614(8) Uani d . C
H4A 1 -0.2293(5) 0.3639(4) -0.26432(13) 0.080 Uiso d R H
H4B 1 -0.0305(5) 0.4605(4) -0.22487(13) 0.080 Uiso d R H
C5 1 -0.3283(5) 0.5907(4) -0.20349(15) 0.0694(9) Uani d . C
H5A 1 -0.4832(5) 0.5493(4) -0.20257(15) 0.080 Uiso d R H
H5B 1 -0.3130(5) 0.6899(4) -0.23809(15) 0.080 Uiso d R H
C6 1 -0.2679(7) 0.6743(4) -0.13364(14) 0.0682(8) Uani d . C
H6A 1 -0.3677(7) 0.7809(4) -0.12259(14) 0.080 Uiso d R H
H6B 1 -0.1167(7) 0.7249(4) -0.13541(14) 0.080 Uiso d R H
C7 1 -0.2794(5) 0.5161(3) -0.07819(12) 0.0547(7) Uani d . C
H7A 1 -0.2348(5) 0.5690(3) -0.03473(12) 0.080 Uiso d R H
H7B 1 -0.4323(5) 0.4704(3) -0.07448(12) 0.080 Uiso d R H

loop_
_atom_type_symbol
_atom_type_description
_atom_type_scat_source
_atom_type_scat_dispersion_real
_atom_type_scat_dispersion_imag
C C 'International Tables Vol C Tables 4.2.6.8 and 6.1.1.4' 0.0033 0.0016
H H 'International Tables Vol C Tables 4.2.6.8 and 6.1.1.4' 0.0000 0.0000
S S 'International Tables Vol C Tables 4.2.6.8 and 6.1.1.4' 0.1246 0.1234
N N 'International Tables Vol C Tables 4.2.6.8 and 6.1.1.4' 0.0061 0.0033

loop_
_geom_angle_atom_site_label_1
_geom_angle_atom_site_label_2
_geom_angle_atom_site_label_3
_geom_angle_site_symmetry_1
_geom_angle_site_symmetry_3
_geom_angle
_geom_angle_publ_flag
C1 N1 C2 . . 125.2(2) y
N1 C1 C1 . 3 113.3(2) y
N1 C1 S1 . . 125.0(2) y
C1 C1 S1 3 . 121.7(2) y
N1 C2 C7 . . 110.2(2) y
N1 C2 C3 . . 111.2(2) y
C7 C2 C3 . . 111.0(2) y
C2 C3 C4 . . 109.8(2) y
C5 C4 C3 . . 111.7(2) y
C4 C5 C6 . . 111.4(2) y
C5 C6 C7 . . 111.3(2) y
C2 C7 C6 . . 110.1(2) y

loop_
_geom_bond_atom_site_label_1
_geom_bond_atom_site_label_2
_geom_bond_site_symmetry_2
_geom_bond_distance
_geom_bond_publ_flag
S1 C1 . 1.656(2) y
N1 C1 . 1.318(3) y
N1 C2 . 1.464(3) y
C1 C1 3 1.534(4) y
C2 C7 . 1.513(3) y
C2 C3 . 1.525(3) y
C3 C4 . 1.521(3) y
C4 C5 . 1.497(4) y
C5 C6 . 1.522(4) y
C6 C7 . 1.529(3) y

loop_
_geom_torsion_atom_site_label_1
_geom_torsion_atom_site_label_2
_geom_torsion_atom_site_label_3
_geom_torsion_atom_site_label_4
_geom_torsion_site_symmetry_4
_geom_torsion
_geom_torsion_publ_flag
C2 N1 C1 C1 3 179.1(2) n
C2 N1 C1 S1 . -0.5(3) n
C1 N1 C2 C7 . -153.4(2) n
C1 N1 C2 C3 . 83.1(3) n
N1 C2 C3 C4 . -179.0(2) n
C7 C2 C3 C4 . 58.0(3) n
C2 C3 C4 C5 . -56.7(3) n
C3 C4 C5 C6 . 55.5(3) n
C4 C5 C6 C7 . -54.8(4) n
N1 C2 C7 C6 . 178.7(2) n
C3 C2 C7 C6 . -57.7(3) n
C5 C6 C7 C2 . 55.6(3) n
